data_1551848
loop_
_publ_author_name
'Yoshiaki Shoji'
'Naoki Tanaka'
'Koichiro Mikami'
'Masanobu Uchiyama'
'Takanori Fukushima'

_publ_section_title
;
 A two-coordinate boron cation featuring C-B+-C bonding
;
_journal_name_full 'Nature Chemistry'
_journal_page_first 498
_journal_page_last 503
_journal_paper_doi 10.1038/nchem.1948
_journal_volume 6
_journal_year 2014
_chemical_formula_moiety 'C H B11 Cl11, C18 H22 B'
_chemical_formula_sum 'C19 H23 B12 Cl11'
_chemical_formula_weight 771.09
_space_group_IT_number 14
_space_group_name_Hall '-P 2yn'
_space_group_name_H-M_alt 'P 1 21/n 1'
_symmetry_cell_setting monoclinic
_symmetry_Int_Tables_number 14
_symmetry_space_group_name_Hall '-P 2yn'
_symmetry_space_group_name_H-M 'P 1 21/n 1'
_atom_sites_solution_hydrogens geom
_atom_sites_solution_primary direct
_atom_sites_solution_secondary difmap
_cell_angle_alpha 90.0000
_cell_angle_beta 101.8220(10)
_cell_angle_gamma 90.0000
_cell_formula_units_Z 4
_cell_length_a 16.1901(18)
_cell_length_b 10.0100(11)
_cell_length_c 21.240(3)
_cell_measurement_temperature 90
_cell_volume 3369.2(7)
_computing_cell_refinement Unknown
_computing_data_collection Unknown
_computing_data_reduction Unknown
_computing_molecular_graphics 'CrystalStructure 4.0'
_computing_publication_material 'CrystalStructure 4.0 (Rigaku, 2010)'
_computing_structure_refinement 'SHELXL97 (Sheldrick, 2008)'
_computing_structure_solution 'SHELXS97 (Sheldrick, 2008)'
_diffrn_ambient_temperature 90
_diffrn_measured_fraction_theta_full 0.991
_diffrn_measured_fraction_theta_max 0.991
_diffrn_radiation_type 'Mo K\a'
_diffrn_radiation_wavelength 0.71069
_diffrn_reflns_av_R_equivalents 0.0211
_diffrn_reflns_limit_h_max 13
_diffrn_reflns_limit_h_min -19
_diffrn_reflns_limit_k_max 10
_diffrn_reflns_limit_k_min -11
_diffrn_reflns_limit_l_max 25
_diffrn_reflns_limit_l_min -25
_diffrn_reflns_number 15659
_diffrn_reflns_theta_full 25.03
_diffrn_reflns_theta_max 25.03
_diffrn_standards_interval_count .
_diffrn_standards_number 0
_exptl_absorpt_coefficient_mu 0.921
_exptl_absorpt_correction_T_max 0.922
_exptl_absorpt_correction_T_min 0.897
_exptl_absorpt_correction_type multi-scan
_exptl_absorpt_process_details '(Jacobson, 1998)'
_exptl_crystal_colour colorless
_exptl_crystal_density_diffrn 1.520
_exptl_crystal_density_method 'not measured'
_exptl_crystal_description block
_exptl_crystal_F_000 1536.00
_exptl_crystal_size_max 0.121
_exptl_crystal_size_mid 0.044
_exptl_crystal_size_min 0.034
_refine_diff_density_max 0.340
_refine_diff_density_min -0.300
_refine_ls_extinction_method none
_refine_ls_goodness_of_fit_ref 1.026
_refine_ls_hydrogen_treatment mixed
_refine_ls_number_parameters 383
_refine_ls_number_reflns 5903
_refine_ls_number_restraints 14
_refine_ls_R_factor_gt 0.0249
_refine_ls_shift/su_max 0.002
_refine_ls_structure_factor_coef Fsqd
_refine_ls_weighting_details 'w = 1/[\s^2^(Fo^2^)+(0.0281P)^2^+1.8099P] where P=(Fo^2^+2Fc^2^)/3'
_refine_ls_weighting_scheme calc
_refine_ls_wR_factor_ref 0.0623
_reflns_number_gt 5009
_reflns_number_total 5903
_reflns_threshold_expression F^2^>2.0\s(F^2^)
_cod_data_source_file nchem.1948-s2.cif
_cod_data_source_block Mes2B+_Cl11_1
_cod_original_cell_volume 3369.3(7)
_cod_database_code 1551848

loop_
_symmetry_equiv_pos_site_id
_symmetry_equiv_pos_as_xyz
1 +X,+Y,+Z
2 1/2-X,1/2+Y,1/2-Z
3 -X,-Y,-Z
4 1/2+X,1/2-Y,1/2+Z

loop_
_atom_site_label
_atom_site_type_symbol
_atom_site_fract_x
_atom_site_fract_y
_atom_site_fract_z
_atom_site_U_iso_or_equiv
_atom_site_adp_type
_atom_site_occupancy
_atom_site_symmetry_multiplicity
_atom_site_calc_flag
_atom_site_refinement_flags
_atom_site_disorder_assembly
_atom_site_disorder_group
Cl1 Cl 0.67162(3) 0.72597(5) 0.70668(2) 0.02153(11) Uani 1.0 4 d . . .
Cl2 Cl 0.64461(3) 0.97497(5) 0.58259(2) 0.02175(11) Uani 1.0 4 d . . .
Cl3 Cl 0.83323(3) 1.17253(5) 0.60740(2) 0.02144(11) Uani 1.0 4 d . . .
Cl4 Cl 0.97749(3) 1.04264(5) 0.74465(2) 0.01914(11) Uani 1.0 4 d . . .
Cl5 Cl 0.87351(3) 0.77104(5) 0.80693(2) 0.02182(11) Uani 1.0 4 d . . .
Cl6 Cl 0.69685(3) 0.62615(5) 0.54475(2) 0.02450(12) Uani 1.0 4 d . . .
Cl7 Cl 0.79875(3) 0.90839(5) 0.47915(2) 0.02400(12) Uani 1.0 4 d . . .
Cl8 Cl 1.00944(3) 0.95404(5) 0.58180(2) 0.02117(11) Uani 1.0 4 d . . .
Cl9 Cl 1.03797(3) 0.70226(5) 0.70854(2) 0.01879(11) Uani 1.0 4 d . . .
Cl10 Cl 0.84189(3) 0.49828(5) 0.68685(2) 0.02259(12) Uani 1.0 4 d . . .
Cl11 Cl 0.92431(3) 0.61396(5) 0.54656(2) 0.02418(12) Uani 1.0 4 d . . .
C1 C 0.71543(12) 0.4690(2) 0.39147(9) 0.0201(4) Uani 1.0 4 d . . .
C2 C 0.73993(13) 0.3469(2) 0.42501(10) 0.0228(5) Uani 1.0 4 d . . .
C3 C 0.68376(12) 0.2872(2) 0.45728(9) 0.0218(5) Uani 1.0 4 d . . .
C4 C 0.60453(12) 0.3428(2) 0.45711(9) 0.0204(5) Uani 1.0 4 d . . .
C5 C 0.58180(12) 0.4621(2) 0.42459(9) 0.0201(5) Uani 1.0 4 d . . .
C6 C 0.63656(12) 0.5295(2) 0.39353(9) 0.0197(5) Uani 1.0 4 d . . .
C7 C 0.82474(14) 0.2859(3) 0.42520(12) 0.0357(6) Uani 1.0 4 d . . .
C8 C 0.54584(13) 0.2758(3) 0.49354(11) 0.0278(5) Uani 1.0 4 d . . .
C9 C 0.61574(13) 0.6661(2) 0.36572(10) 0.0253(5) Uani 1.0 4 d . . .
C10 C 0.81236(12) 0.55931(19) 0.29831(9) 0.0194(4) Uani 1.0 4 d . . .
C11 C 0.89277(12) 0.62305(19) 0.31485(9) 0.0192(5) Uani 1.0 4 d . . .
C12 C 0.93998(12) 0.63599(19) 0.26827(10) 0.0207(5) Uani 1.0 4 d . . .
C13 C 0.91122(12) 0.5885(2) 0.20589(10) 0.0216(5) Uani 1.0 4 d . . .
C14 C 0.83077(12) 0.5322(2) 0.18937(10) 0.0228(5) Uani 1.0 4 d . . .
C15 C 0.78057(12) 0.5160(2) 0.23370(10) 0.0211(5) Uani 1.0 4 d . . .
C16 C 0.92673(14) 0.6688(3) 0.38253(10) 0.0282(5) Uani 1.0 4 d . . .
C17 C 0.96815(14) 0.5910(3) 0.15836(11) 0.0334(6) Uani 1.0 4 d . . .
C18 C 0.69453(13) 0.4535(3) 0.21516(11) 0.0321(6) Uani 1.0 4 d . . .
C19 C 0.80255(12) 0.93188(19) 0.68637(9) 0.0141(4) Uani 1.0 4 d . . .
B1 B 0.76609(14) 0.5220(3) 0.34773(11) 0.0203(4) Uani 1.0 4 d . . .
B2 B 0.75769(14) 0.7768(2) 0.67281(10) 0.0157(5) Uani 1.0 4 d . . .
B3 B 0.74398(13) 0.9000(2) 0.61075(10) 0.0160(5) Uani 1.0 4 d . . .
B4 B 0.83841(14) 0.9989(2) 0.62237(10) 0.0158(5) Uani 1.0 4 d . . .
B5 B 0.90964(13) 0.9348(2) 0.69135(10) 0.0147(5) Uani 1.0 4 d . . .
B6 B 0.85967(13) 0.7981(2) 0.72308(10) 0.0152(5) Uani 1.0 4 d . . .
B7 B 0.77040(14) 0.7325(2) 0.59447(10) 0.0162(5) Uani 1.0 4 d . . .
B8 B 0.82041(14) 0.8702(3) 0.56323(10) 0.0169(5) Uani 1.0 4 d . . .
B9 B 0.92304(13) 0.8924(3) 0.61296(10) 0.0158(5) Uani 1.0 4 d . . .
B10 B 0.93645(13) 0.7683(2) 0.67531(10) 0.0145(5) Uani 1.0 4 d . . .
B11 B 0.84211(14) 0.6690(2) 0.66417(10) 0.0166(5) Uani 1.0 4 d . . .
B12 B 0.88107(14) 0.7272(2) 0.59580(10) 0.0165(5) Uani 1.0 4 d . . .
H1 H 0.7818(12) 0.988(2) 0.7110(10) 0.013(5) Uiso 1.0 4 d . . .
H3 H 0.6994 0.2064 0.4801 0.0262 Uiso 1.0 4 calc R . .
H5 H 0.5273 0.4982 0.4237 0.0241 Uiso 1.0 4 calc R . .
H7A H 0.8292 0.2000 0.4478 0.0428 Uiso 1.0 4 calc R . .
H7B H 0.8692 0.3461 0.4471 0.0428 Uiso 1.0 4 calc R . .
H7C H 0.8312 0.2718 0.3808 0.0428 Uiso 1.0 4 calc R . .
H8A H 0.5614 0.3007 0.5391 0.0334 Uiso 1.0 4 calc R . .
H8B H 0.5500 0.1787 0.4893 0.0334 Uiso 1.0 4 calc R . .
H8C H 0.4878 0.3045 0.4760 0.0334 Uiso 1.0 4 calc R . .
H9A H 0.5547 0.6733 0.3497 0.0304 Uiso 1.0 4 calc R . .
H9B H 0.6450 0.6806 0.3302 0.0304 Uiso 1.0 4 calc R . .
H9C H 0.6340 0.7336 0.3991 0.0304 Uiso 1.0 4 calc R . .
H12 H 0.9935 0.6784 0.2788 0.0249 Uiso 1.0 4 calc R . .
H14 H 0.8102 0.5044 0.1462 0.0274 Uiso 1.0 4 calc R . .
H16A H 0.8801 0.6789 0.4052 0.0338 Uiso 1.0 4 calc R . .
H16B H 0.9554 0.7548 0.3817 0.0338 Uiso 1.0 4 calc R . .
H16C H 0.9668 0.6025 0.4049 0.0338 Uiso 1.0 4 calc R . .
H17A H 0.9360 0.5657 0.1158 0.0401 Uiso 1.0 4 calc R . .
H17B H 1.0146 0.5277 0.1718 0.0401 Uiso 1.0 4 calc R . .
H17C H 0.9910 0.6812 0.1564 0.0401 Uiso 1.0 4 calc R . .
H18A H 0.6512 0.5217 0.2156 0.0386 Uiso 1.0 4 calc R . .
H18B H 0.6889 0.3827 0.2459 0.0386 Uiso 1.0 4 calc R . .
H18C H 0.6874 0.4153 0.1719 0.0386 Uiso 1.0 4 calc R . .

loop_
_atom_site_aniso_label
_atom_site_aniso_U_11
_atom_site_aniso_U_22
_atom_site_aniso_U_33
_atom_site_aniso_U_12
_atom_site_aniso_U_13
_atom_site_aniso_U_23
Cl1 0.0178(3) 0.0218(3) 0.0268(3) -0.00264(19) 0.0089(2) 0.0033(2)
Cl2 0.0153(3) 0.0232(3) 0.0257(3) 0.00409(19) 0.00186(19) 0.0027(2)
Cl3 0.0236(3) 0.0131(3) 0.0278(3) 0.00147(19) 0.0057(2) 0.00442(19)
Cl4 0.0166(3) 0.0169(3) 0.0234(3) -0.00188(18) 0.00283(19) -0.00517(19)
Cl5 0.0239(3) 0.0281(3) 0.0140(3) -0.0006(2) 0.00493(19) 0.0031(2)
Cl6 0.0229(3) 0.0227(3) 0.0248(3) -0.0034(2) -0.0024(2) -0.0072(2)
Cl7 0.0282(3) 0.0295(3) 0.0138(3) 0.0043(2) 0.0029(2) 0.0046(2)
Cl8 0.0193(3) 0.0238(3) 0.0231(3) -0.0001(2) 0.0105(2) 0.0045(2)
Cl9 0.0163(3) 0.0186(3) 0.0207(3) 0.00452(18) 0.00172(19) 0.00098(19)
Cl10 0.0255(3) 0.0122(3) 0.0295(3) -0.00040(19) 0.0042(2) 0.0037(2)
Cl11 0.0288(3) 0.0241(3) 0.0202(3) 0.0072(2) 0.0064(2) -0.0062(2)
C1 0.0197(9) 0.0193(9) 0.0206(8) 0.0011(7) 0.0026(7) -0.0008(7)
C2 0.0219(11) 0.0232(11) 0.0244(11) 0.0032(9) 0.0071(9) 0.0008(9)
C3 0.0240(11) 0.0193(11) 0.0223(11) 0.0021(9) 0.0051(9) 0.0028(9)
C4 0.0209(11) 0.0224(11) 0.0177(10) -0.0019(9) 0.0037(9) -0.0051(9)
C5 0.0166(10) 0.0233(11) 0.0190(10) 0.0028(9) 0.0004(8) -0.0037(9)
C6 0.0204(11) 0.0222(11) 0.0143(10) 0.0014(9) -0.0015(8) -0.0041(8)
C7 0.0291(13) 0.0345(14) 0.0483(15) 0.0102(11) 0.0192(11) 0.0144(12)
C8 0.0249(12) 0.0290(12) 0.0321(12) 0.0010(10) 0.0117(10) 0.0008(10)
C9 0.0257(12) 0.0250(12) 0.0243(11) 0.0044(9) 0.0029(9) 0.0030(9)
C10 0.0189(9) 0.0162(8) 0.0227(8) 0.0029(7) 0.0035(7) 0.0005(7)
C11 0.0203(11) 0.0114(10) 0.0248(11) 0.0033(8) 0.0017(9) 0.0024(8)
C12 0.0157(10) 0.0135(10) 0.0323(12) 0.0006(8) 0.0032(9) 0.0048(9)
C13 0.0200(11) 0.0196(11) 0.0256(11) 0.0043(9) 0.0053(9) 0.0088(9)
C14 0.0231(11) 0.0250(12) 0.0202(11) 0.0017(9) 0.0040(9) 0.0013(9)
C15 0.0187(11) 0.0190(11) 0.0253(11) 0.0003(8) 0.0033(9) 0.0012(9)
C16 0.0287(12) 0.0259(12) 0.0274(12) 0.0018(10) -0.0005(10) -0.0036(10)
C17 0.0260(12) 0.0447(15) 0.0318(13) 0.0026(11) 0.0111(10) 0.0101(11)
C18 0.0228(12) 0.0419(14) 0.0313(13) -0.0092(11) 0.0047(10) -0.0047(11)
C19 0.0143(10) 0.0135(10) 0.0155(10) 0.0011(8) 0.0054(8) -0.0009(8)
B1 0.0198(8) 0.0178(8) 0.0224(8) 0.0024(7) 0.0021(6) -0.0004(7)
B2 0.0167(11) 0.0140(11) 0.0165(11) -0.0008(9) 0.0038(9) 0.0004(9)
B3 0.0160(11) 0.0147(11) 0.0171(11) 0.0012(9) 0.0032(9) 0.0004(9)
B4 0.0168(11) 0.0145(11) 0.0171(11) 0.0017(9) 0.0059(9) 0.0030(9)
B5 0.0150(11) 0.0139(11) 0.0154(11) -0.0005(9) 0.0039(9) -0.0001(9)
B6 0.0150(11) 0.0148(11) 0.0160(11) -0.0006(9) 0.0040(9) 0.0018(9)
B7 0.0180(12) 0.0133(11) 0.0163(11) -0.0009(9) 0.0009(9) -0.0011(9)
B8 0.0171(12) 0.0196(12) 0.0133(11) 0.0020(9) 0.0015(9) 0.0013(9)
B9 0.0164(11) 0.0162(11) 0.0153(11) 0.0015(9) 0.0046(9) 0.0010(9)
B10 0.0137(11) 0.0144(11) 0.0157(11) 0.0002(9) 0.0036(9) -0.0003(9)
B11 0.0184(12) 0.0145(11) 0.0166(11) 0.0010(9) 0.0030(9) -0.0001(9)
B12 0.0187(12) 0.0152(11) 0.0160(11) 0.0022(9) 0.0046(9) -0.0010(9)

loop_
_atom_type_symbol
_atom_type_description
_atom_type_scat_dispersion_real
_atom_type_scat_dispersion_imag
_atom_type_scat_source
C C 0.0033 0.0016
;
International Tables for Crystallography
(1992, Vol. C, Tables 4.2.6.8 and 6.1.1.4)
;
H H 0.0000 0.0000
;
International Tables for Crystallography
(1992, Vol. C, Table 6.1.1.4)
;
B B 0.0013 0.0007
;
International Tables for Crystallography
(1992, Vol. C, Tables 4.2.6.8 and 6.1.1.4)
;
Cl Cl 0.1484 0.1585
;
International Tables for Crystallography
(1992, Vol. C, Tables 4.2.6.8 and 6.1.1.4)
;

loop_
_geom_angle_atom_site_label_1
_geom_angle_atom_site_label_2
_geom_angle_atom_site_label_3
_geom_angle
_geom_angle_publ_flag
_geom_angle_site_symmetry_1
_geom_angle_site_symmetry_2
_geom_angle_site_symmetry_3
C2 C1 C6 120.53(19) yes . . .
C2 C1 B1 119.55(19) yes . . .
C6 C1 B1 119.37(18) yes . . .
C1 C2 C3 118.27(19) yes . . .
C1 C2 C7 120.6(2) yes . . .
C3 C2 C7 121.13(19) yes . . .
C2 C3 C4 121.55(19) yes . . .
C3 C4 C5 119.51(19) yes . . .
C3 C4 C8 119.91(18) yes . . .
C5 C4 C8 120.56(18) yes . . .
C4 C5 C6 121.67(19) yes . . .
C1 C6 C5 118.30(18) yes . . .
C1 C6 C9 120.44(19) yes . . .
C5 C6 C9 121.18(19) yes . . .
C11 C10 C15 120.15(19) yes . . .
C11 C10 B1 120.98(17) yes . . .
C15 C10 B1 118.43(18) yes . . .
C10 C11 C12 118.59(17) yes . . .
C10 C11 C16 120.56(19) yes . . .
C12 C11 C16 120.79(18) yes . . .
C11 C12 C13 121.66(18) yes . . .
C12 C13 C14 119.3(2) yes . . .
C12 C13 C17 120.13(18) yes . . .
C14 C13 C17 120.52(19) yes . . .
C13 C14 C15 121.86(19) yes . . .
C10 C15 C14 118.34(18) yes . . .
C10 C15 C18 120.6(2) yes . . .
C14 C15 C18 121.06(19) yes . . .
B2 C19 B3 62.70(12) yes . . .
B2 C19 B4 114.88(15) yes . . .
B2 C19 B5 114.47(15) yes . . .
B2 C19 B6 62.68(12) yes . . .
B3 C19 B4 62.93(12) yes . . .
B3 C19 B5 114.69(16) yes . . .
B3 C19 B6 114.92(15) yes . . .
B4 C19 B5 62.71(13) yes . . .
B4 C19 B6 115.12(16) yes . . .
B5 C19 B6 62.79(12) yes . . .
C1 B1 C10 172.1(2) yes . . .
Cl1 B2 C19 122.30(15) yes . . .
Cl1 B2 B3 120.64(14) yes . . .
Cl1 B2 B6 120.01(14) yes . . .
Cl1 B2 B7 124.19(14) yes . . .
Cl1 B2 B11 123.58(15) yes . . .
C19 B2 B3 58.82(12) yes . . .
C19 B2 B6 58.86(12) yes . . .
C19 B2 B7 104.92(16) yes . . .
C19 B2 B11 104.99(16) yes . . .
B3 B2 B6 108.58(15) yes . . .
B3 B2 B7 60.08(12) yes . . .
B3 B2 B11 108.95(16) yes . . .
B6 B2 B7 108.66(17) yes . . .
B6 B2 B11 59.92(12) yes . . .
B7 B2 B11 60.85(13) yes . . .
Cl2 B3 C19 121.86(15) yes . . .
Cl2 B3 B2 120.71(15) yes . . .
Cl2 B3 B4 120.26(14) yes . . .
Cl2 B3 B7 124.93(14) yes . . .
Cl2 B3 B8 124.90(14) yes . . .
C19 B3 B2 58.48(12) yes . . .
C19 B3 B4 58.55(12) yes . . .
C19 B3 B7 104.32(14) yes . . .
C19 B3 B8 104.30(14) yes . . .
B2 B3 B4 107.80(14) yes . . .
B2 B3 B7 59.64(12) yes . . .
B2 B3 B8 107.92(15) yes . . .
B4 B3 B7 108.29(16) yes . . .
B4 B3 B8 59.85(13) yes . . .
B7 B3 B8 60.55(13) yes . . .
Cl3 B4 C19 120.99(15) yes . . .
Cl3 B4 B3 120.67(14) yes . . .
Cl3 B4 B5 119.97(14) yes . . .
Cl3 B4 B8 126.16(14) yes . . .
Cl3 B4 B9 125.37(16) yes . . .
C19 B4 B3 58.52(12) yes . . .
C19 B4 B5 58.52(12) yes . . .
C19 B4 B8 104.03(15) yes . . .
C19 B4 B9 104.33(15) yes . . .
B3 B4 B5 107.65(15) yes . . .
B3 B4 B8 59.52(13) yes . . .
B3 B4 B9 107.94(15) yes . . .
B5 B4 B8 107.66(15) yes . . .
B5 B4 B9 59.65(12) yes . . .
B8 B4 B9 60.39(12) yes . . .
Cl4 B5 C19 122.40(15) yes . . .
Cl4 B5 B4 121.07(14) yes . . .
Cl4 B5 B6 119.58(14) yes . . .
Cl4 B5 B9 124.48(15) yes . . .
Cl4 B5 B10 123.43(13) yes . . .
C19 B5 B4 58.77(12) yes . . .
C19 B5 B6 58.74(12) yes . . .
C19 B5 B9 104.74(14) yes . . .
C19 B5 B10 104.84(15) yes . . .
B4 B5 B6 108.51(14) yes . . .
B4 B5 B9 59.94(12) yes . . .
B4 B5 B10 108.79(14) yes . . .
B6 B5 B9 108.78(15) yes . . .
B6 B5 B10 60.07(13) yes . . .
B9 B5 B10 60.84(13) yes . . .
Cl5 B6 C19 121.38(15) yes . . .
Cl5 B6 B2 119.62(15) yes . . .
Cl5 B6 B5 121.48(13) yes . . .
Cl5 B6 B10 125.98(13) yes . . .
Cl5 B6 B11 124.40(14) yes . . .
C19 B6 B2 58.46(11) yes . . .
C19 B6 B5 58.46(12) yes . . .
C19 B6 B10 104.19(15) yes . . .
C19 B6 B11 104.65(14) yes . . .
B2 B6 B5 107.46(14) yes . . .
B2 B6 B10 107.85(15) yes . . .
B2 B6 B11 59.88(12) yes . . .
B5 B6 B10 59.49(13) yes . . .
B5 B6 B11 108.04(16) yes . . .
B10 B6 B11 60.55(13) yes . . .
Cl6 B7 B2 121.01(16) yes . . .
Cl6 B7 B3 121.42(14) yes . . .
Cl6 B7 B8 122.65(14) yes . . .
Cl6 B7 B11 121.23(14) yes . . .
Cl6 B7 B12 122.68(15) yes . . .
B2 B7 B3 60.28(12) yes . . .
B2 B7 B8 107.63(15) yes . . .
B2 B7 B11 59.74(12) yes . . .
B2 B7 B12 107.53(14) yes . . .
B3 B7 B8 59.53(13) yes . . .
B3 B7 B11 108.23(14) yes . . .
B3 B7 B12 107.73(15) yes . . .
B8 B7 B11 108.17(15) yes . . .
B8 B7 B12 60.09(13) yes . . .
B11 B7 B12 60.06(13) yes . . .
Cl7 B8 B3 120.97(14) yes . . .
Cl7 B8 B4 121.31(15) yes . . .
Cl7 B8 B7 121.50(14) yes . . .
Cl7 B8 B9 122.05(16) yes . . .
Cl7 B8 B12 122.38(15) yes . . .
B3 B8 B4 60.64(13) yes . . .
B3 B8 B7 59.92(13) yes . . .
B3 B8 B9 108.32(15) yes . . .
B3 B8 B12 107.79(16) yes . . .
B4 B8 B7 108.42(16) yes . . .
B4 B8 B9 59.76(12) yes . . .
B4 B8 B12 107.93(14) yes . . .
B7 B8 B9 108.16(15) yes . . .
B7 B8 B12 59.78(13) yes . . .
B9 B8 B12 60.17(12) yes . . .
Cl8 B9 B4 121.13(15) yes . . .
Cl8 B9 B5 121.57(14) yes . . .
Cl8 B9 B8 121.98(14) yes . . .
Cl8 B9 B10 121.98(14) yes . . .
Cl8 B9 B12 122.57(15) yes . . .
B4 B9 B5 60.40(12) yes . . .
B4 B9 B8 59.85(12) yes . . .
B4 B9 B10 108.13(16) yes . . .
B4 B9 B12 107.84(15) yes . . .
B5 B9 B8 107.83(16) yes . . .
B5 B9 B10 59.55(12) yes . . .
B5 B9 B12 107.27(16) yes . . .
B8 B9 B10 107.85(15) yes . . .
B8 B9 B12 59.97(12) yes . . .
B10 B9 B12 59.78(12) yes . . .
Cl9 B10 B5 121.06(13) yes . . .
Cl9 B10 B6 122.13(14) yes . . .
Cl9 B10 B9 120.80(15) yes . . .
Cl9 B10 B11 122.57(14) yes . . .
Cl9 B10 B12 122.19(15) yes . . .
B5 B10 B6 60.44(13) yes . . .
B5 B10 B9 59.61(12) yes . . .
B5 B10 B11 108.09(15) yes . . .
B5 B10 B12 107.59(14) yes . . .
B6 B10 B9 108.09(15) yes . . .
B6 B10 B11 59.66(12) yes . . .
B6 B10 B12 107.60(15) yes . . .
B9 B10 B11 108.33(14) yes . . .
B9 B10 B12 60.11(12) yes . . .
B11 B10 B12 60.05(12) yes . . .
Cl10 B11 B2 120.74(16) yes . . .
Cl10 B11 B6 121.12(14) yes . . .
Cl10 B11 B7 121.76(14) yes . . .
Cl10 B11 B10 123.06(14) yes . . .
Cl10 B11 B12 123.55(15) yes . . .
B2 B11 B6 60.20(12) yes . . .
B2 B11 B7 59.41(12) yes . . .
B2 B11 B10 107.51(15) yes . . .
B2 B11 B12 106.92(15) yes . . .
B6 B11 B7 107.74(15) yes . . .
B6 B11 B10 59.79(12) yes . . .
B6 B11 B12 107.50(15) yes . . .
B7 B11 B10 107.49(15) yes . . .
B7 B11 B12 59.61(13) yes . . .
B10 B11 B12 59.79(12) yes . . .
Cl11 B12 B7 121.55(14) yes . . .
Cl11 B12 B8 122.14(14) yes . . .
Cl11 B12 B9 121.83(16) yes . . .
Cl11 B12 B10 121.28(14) yes . . .
Cl11 B12 B11 120.94(14) yes . . .
B7 B12 B8 60.13(13) yes . . .
B7 B12 B9 108.20(15) yes . . .
B7 B12 B10 108.36(16) yes . . .
B7 B12 B11 60.33(13) yes . . .
B8 B12 B9 59.86(12) yes . . .
B8 B12 B10 108.04(15) yes . . .
B8 B12 B11 108.42(16) yes . . .
B9 B12 B10 60.11(12) yes . . .
B9 B12 B11 108.41(15) yes . . .
B10 B12 B11 60.16(12) yes . . .
C2 C3 H3 119.226 no . . .
C4 C3 H3 119.224 no . . .
C4 C5 H5 119.162 no . . .
C6 C5 H5 119.166 no . . .
C2 C7 H7A 109.474 no . . .
C2 C7 H7B 109.474 no . . .
C2 C7 H7C 109.470 no . . .
H7A C7 H7B 109.470 no . . .
H7A C7 H7C 109.472 no . . .
H7B C7 H7C 109.467 no . . .
C4 C8 H8A 109.475 no . . .
C4 C8 H8B 109.467 no . . .
C4 C8 H8C 109.462 no . . .
H8A C8 H8B 109.475 no . . .
H8A C8 H8C 109.472 no . . .
H8B C8 H8C 109.477 no . . .
C6 C9 H9A 109.468 no . . .
C6 C9 H9B 109.470 no . . .
C6 C9 H9C 109.473 no . . .
H9A C9 H9B 109.463 no . . .
H9A C9 H9C 109.475 no . . .
H9B C9 H9C 109.478 no . . .
C11 C12 H12 119.179 no . . .
C13 C12 H12 119.162 no . . .
C13 C14 H14 119.068 no . . .
C15 C14 H14 119.071 no . . .
C11 C16 H16A 109.466 no . . .
C11 C16 H16B 109.475 no . . .
C11 C16 H16C 109.475 no . . .
H16A C16 H16B 109.472 no . . .
H16A C16 H16C 109.468 no . . .
H16B C16 H16C 109.471 no . . .
C13 C17 H17A 109.463 no . . .
C13 C17 H17B 109.472 no . . .
C13 C17 H17C 109.465 no . . .
H17A C17 H17B 109.469 no . . .
H17A C17 H17C 109.478 no . . .
H17B C17 H17C 109.480 no . . .
C15 C18 H18A 109.472 no . . .
C15 C18 H18B 109.467 no . . .
C15 C18 H18C 109.464 no . . .
H18A C18 H18B 109.468 no . . .
H18A C18 H18C 109.475 no . . .
H18B C18 H18C 109.481 no . . .
B2 C19 H1 118.7(14) no . . .
B3 C19 H1 118.0(12) no . . .
B4 C19 H1 116.8(14) no . . .
B5 C19 H1 117.1(12) no . . .
B6 C19 H1 117.6(13) no . . .

loop_
_geom_bond_atom_site_label_1
_geom_bond_atom_site_label_2
_geom_bond_distance
_geom_bond_publ_flag
_geom_bond_site_symmetry_1
_geom_bond_site_symmetry_2
Cl1 B2 1.769(3) yes . .
Cl2 B3 1.765(2) yes . .
Cl3 B4 1.766(3) yes . .
Cl4 B5 1.773(2) yes . .
Cl5 B6 1.770(3) yes . .
Cl6 B7 1.775(2) yes . .
Cl7 B8 1.789(3) yes . .
Cl8 B9 1.776(3) yes . .
Cl9 B10 1.778(2) yes . .
Cl10 B11 1.775(3) yes . .
Cl11 B12 1.780(3) yes . .
C1 C2 1.430(3) yes . .
C1 C6 1.422(3) yes . .
C1 B1 1.459(4) yes . .
C2 C3 1.382(3) yes . .
C2 C7 1.502(4) yes . .
C3 C4 1.398(3) yes . .
C4 C5 1.391(3) yes . .
C4 C8 1.501(4) yes . .
C5 C6 1.384(3) yes . .
C6 C9 1.500(3) yes . .
C10 C11 1.428(3) yes . .
C10 C15 1.431(3) yes . .
C10 B1 1.458(4) yes . .
C11 C12 1.375(3) yes . .
C11 C16 1.501(3) yes . .
C12 C13 1.395(3) yes . .
C13 C14 1.396(3) yes . .
C13 C17 1.500(4) yes . .
C14 C15 1.374(4) yes . .
C15 C18 1.504(3) yes . .
C19 B2 1.713(3) yes . .
C19 B3 1.719(3) yes . .
C19 B4 1.720(3) yes . .
C19 B5 1.716(3) yes . .
C19 B6 1.721(3) yes . .
B2 B3 1.786(3) yes . .
B2 B6 1.786(3) yes . .
B2 B7 1.774(4) yes . .
B2 B11 1.780(4) yes . .
B3 B4 1.795(3) yes . .
B3 B7 1.782(3) yes . .
B3 B8 1.775(4) yes . .
B4 B5 1.788(3) yes . .
B4 B8 1.781(3) yes . .
B4 B9 1.779(4) yes . .
B5 B6 1.790(3) yes . .
B5 B9 1.774(4) yes . .
B5 B10 1.773(3) yes . .
B6 B10 1.783(4) yes . .
B6 B11 1.781(3) yes . .
B7 B8 1.793(4) yes . .
B7 B11 1.800(3) yes . .
B7 B12 1.787(4) yes . .
B8 B9 1.791(3) yes . .
B8 B12 1.793(3) yes . .
B9 B10 1.796(3) yes . .
B9 B12 1.796(3) yes . .
B10 B11 1.797(3) yes . .
B10 B12 1.790(3) yes . .
B11 B12 1.795(4) yes . .
C3 H3 0.950 no . .
C5 H5 0.950 no . .
C7 H7A 0.980 no . .
C7 H7B 0.980 no . .
C7 H7C 0.980 no . .
C8 H8A 0.980 no . .
C8 H8B 0.980 no . .
C8 H8C 0.980 no . .
C9 H9A 0.980 no . .
C9 H9B 0.980 no . .
C9 H9C 0.980 no . .
C12 H12 0.950 no . .
C14 H14 0.950 no . .
C16 H16A 0.980 no . .
C16 H16B 0.980 no . .
C16 H16C 0.980 no . .
C17 H17A 0.980 no . .
C17 H17B 0.980 no . .
C17 H17C 0.980 no . .
C18 H18A 0.980 no . .
C18 H18B 0.980 no . .
C18 H18C 0.980 no . .
C19 H1 0.88(2) no . .

loop_
_geom_contact_atom_site_label_1
_geom_contact_atom_site_label_2
_geom_contact_distance
_geom_contact_publ_flag
_geom_contact_site_symmetry_1
_geom_contact_site_symmetry_2
Cl1 Cl2 3.5887(7) no . .
Cl1 Cl5 3.5454(7) no . .
Cl2 Cl3 3.5853(8) no . .
Cl3 Cl4 3.5853(7) no . .
Cl4 Cl5 3.5900(8) no . .
C1 C4 2.791(3) no . .
C2 C5 2.806(3) no . .
C3 C6 2.807(3) no . .
C7 B1 2.924(4) no . .
C9 B1 2.921(4) no . .
C10 C13 2.791(3) no . .
C11 C14 2.800(3) no . .
C12 C15 2.805(3) no . .
C16 B1 2.947(3) no . .
C18 B1 2.899(4) no . .
C19 B12 3.243(3) no . .
B2 B9 3.394(4) no . .
B3 B10 3.403(3) no . .
B4 B11 3.417(3) no . .
B5 B7 3.394(3) no . .
B6 B8 3.401(3) no . .
Cl1 Cl4 3.3596(8) no . 2_646
Cl1 Cl10 3.5770(8) no . 2_656
Cl4 Cl1 3.3596(8) no . 2_656
Cl4 C12 3.516(2) no . 3_776
Cl6 C4 3.550(2) no . .
Cl6 C5 3.2761(19) no . .
Cl6 C6 3.305(2) no . .
Cl8 Cl8 3.5468(8) no . 3_776
Cl9 C9 3.570(2) no . 4_565
Cl9 C10 3.591(2) no . 3_766
Cl9 C11 3.512(2) no . 3_766
Cl9 C12 3.430(2) no . 3_766
Cl9 C13 3.440(2) no . 3_766
Cl9 C14 3.583(2) no . 3_766
Cl10 Cl1 3.5770(8) no . 2_646
Cl11 C16 3.535(3) no . .
C4 Cl6 3.550(2) no . .
C4 C17 3.545(3) no . 2_645
C5 Cl6 3.2761(19) no . .
C6 Cl6 3.305(2) no . .
C9 Cl9 3.570(2) no . 4_464
C10 Cl9 3.591(2) no . 3_766
C11 Cl9 3.512(2) no . 3_766
C12 Cl4 3.516(2) no . 3_776
C12 Cl9 3.430(2) no . 3_766
C13 Cl9 3.440(2) no . 3_766
C14 Cl9 3.583(2) no . 3_766
C16 Cl11 3.535(3) no . .
C17 C4 3.545(3) no . 2_655
Cl1 H1 3.17(2) no . .
Cl2 H1 3.148(18) no . .
Cl3 H1 3.11(2) no . .
Cl4 H1 3.149(19) no . .
Cl5 H1 3.138(19) no . .
C1 H3 3.2749 no . .
C1 H5 3.2685 no . .
C1 H7A 3.3424 no . .
C1 H7B 2.8113 no . .
C1 H7C 2.7629 no . .
C1 H9A 3.2857 no . .
C1 H9B 2.6215 no . .
C1 H9C 2.9776 no . .
C1 H16A 3.3595 no . .
C1 H18B 3.1538 no . .
C3 H5 3.2633 no . .
C3 H7A 2.5573 no . .
C3 H7B 3.1100 no . .
C3 H7C 3.1540 no . .
C3 H8A 2.8928 no . .
C3 H8B 2.6336 no . .
C3 H8C 3.2822 no . .
C5 H3 3.2628 no . .
C5 H8A 2.9934 no . .
C5 H8B 3.2391 no . .
C5 H8C 2.5849 no . .
C5 H9A 2.6282 no . .
C5 H9B 3.2695 no . .
C5 H9C 2.9288 no . .
C7 H3 2.6617 no . .
C8 H3 2.6520 no . .
C8 H5 2.6581 no . .
C9 H5 2.6664 no . .
C10 H7C 3.3506 no . .
C10 H9B 3.1669 no . .
C10 H12 3.2702 no . .
C10 H14 3.2693 no . .
C10 H16A 2.6011 no . .
C10 H16B 3.2638 no . .
C10 H16C 3.0404 no . .
C10 H18A 2.8556 no . .
C10 H18B 2.7285 no . .
C10 H18C 3.3403 no . .
C12 H14 3.2616 no . .
C12 H16A 3.2763 no . .
C12 H16B 2.6530 no . .
C12 H16C 2.8639 no . .
C12 H17A 3.3023 no . .
C12 H17B 2.8010 no . .
C12 H17C 2.7082 no . .
C14 H12 3.2624 no . .
C14 H17A 2.5590 no . .
C14 H17B 3.0747 no . .
C14 H17C 3.1920 no . .
C14 H18A 3.0715 no . .
C14 H18B 3.1754 no . .
C14 H18C 2.5584 no . .
C16 H12 2.6473 no . .
C17 H12 2.6552 no . .
C17 H14 2.6628 no . .
C18 H9B 3.5476 no . .
C18 H14 2.6513 no . .
B1 H7B 2.9832 no . .
B1 H7C 2.7514 no . .
B1 H9B 2.4913 no . .
B1 H9C 3.3481 no . .
B1 H16A 2.5375 no . .
B1 H16C 3.3270 no . .
B1 H18A 3.0323 no . .
B1 H18B 2.6596 no . .
B7 H1 3.54(2) no . .
B8 H1 3.53(2) no . .
B9 H1 3.53(3) no . .
B10 H1 3.53(2) no . .
B11 H1 3.54(2) no . .
H3 H7A 2.3420 no . .
H3 H7B 3.2856 no . .
H3 H7C 3.3583 no . .
H3 H8A 2.9312 no . .
H3 H8B 2.4814 no . .
H3 H8C 3.5472 no . .
H5 H8A 3.1094 no . .
H5 H8B 3.4783 no . .
H5 H8C 2.3876 no . .
H5 H9A 2.4540 no . .
H5 H9B 3.5288 no . .
H5 H9C 3.0285 no . .
H7B H16A 3.4626 no . .
H7B H16C 3.2365 no . .
H7C H18B 3.4702 no . .
H9B H18A 2.9266 no . .
H12 H16A 3.5490 no . .
H12 H16B 2.5094 no . .
H12 H16C 2.8993 no . .
H12 H17A 3.5794 no . .
H12 H17B 2.8061 no . .
H12 H17C 2.5916 no . .
H14 H17A 2.3422 no . .
H14 H17B 3.2509 no . .
H14 H17C 3.3903 no . .
H14 H18A 3.2208 no . .
H14 H18B 3.3936 no . .
H14 H18C 2.3427 no . .
Cl1 H1 2.96(2) no . 2_646
Cl1 H17B 3.5099 no . 4_465
Cl1 H17C 3.0450 no . 4_465
Cl2 H3 3.4176 no . 1_565
Cl2 H8A 3.5759 no . 1_565
Cl2 H8B 3.0312 no . 1_565
Cl2 H8B 3.5570 no . 3_666
Cl2 H8C 3.5881 no . 3_666
Cl2 H17B 3.1077 no . 4_465
Cl2 H17C 3.5613 no . 4_465
Cl3 H3 3.1179 no . 1_565
Cl3 H7A 3.3886 no . 1_565
Cl3 H16B 3.4592 no . 3_776
Cl4 H9A 3.1730 no . 4_565
Cl4 H12 2.8919 no . 3_776
Cl4 H17C 3.4465 no . 3_776
Cl4 H18A 3.0691 no . 4_565
Cl4 H18B 3.4987 no . 4_565
Cl5 H8A 3.2383 no . 2_656
Cl5 H9A 2.9406 no . 4_565
Cl5 H17B 3.4775 no . 3_766
Cl6 H5 3.5910 no . .
Cl6 H8C 3.0121 no . 3_666
Cl6 H9C 3.2362 no . .
Cl7 H3 3.3912 no . 1_565
Cl7 H7A 3.0564 no . 1_565
Cl7 H9C 3.3486 no . .
Cl7 H14 3.0336 no . 2_655
Cl7 H16A 3.2140 no . .
Cl7 H18C 3.2624 no . 2_655
Cl8 H7A 3.2049 no . 3_766
Cl8 H7C 3.4001 no . 3_766
Cl8 H16B 3.0397 no . 3_776
Cl8 H18A 3.2763 no . 4_565
Cl8 H18C 3.3781 no . 4_565
Cl9 H7C 3.1310 no . 3_766
Cl9 H9A 3.2063 no . 4_565
Cl9 H9B 3.0364 no . 4_565
Cl9 H18A 3.3026 no . 4_565
Cl10 H1 3.24(3) no . 2_646
Cl10 H12 3.1562 no . 3_766
Cl10 H17B 3.4088 no . 3_766
Cl11 H7B 3.4170 no . .
Cl11 H7B 3.3424 no . 3_766
Cl11 H16A 3.0123 no . .
Cl11 H16C 3.2241 no . .
Cl11 H16C 2.8495 no . 3_766
C3 H14 3.5980 no . 2_645
C3 H17A 3.1380 no . 2_645
C3 H17C 3.4883 no . 2_645
C4 H17A 3.1785 no . 2_645
C4 H17C 3.0494 no . 2_645
C5 H8A 3.5137 no . 3_666
C5 H8C 3.4872 no . 3_666
C5 H17C 3.3806 no . 2_645
C8 H5 3.2346 no . 3_666
C8 H17A 3.1909 no . 2_645
C8 H17C 3.2594 no . 2_645
C10 H18B 3.3697 no . 2_655
C11 H18B 3.0777 no . 2_655
C11 H18C 3.2358 no . 2_655
C12 H18B 3.2078 no . 2_655
C14 H9B 3.5753 no . 2_645
C16 H18C 3.1565 no . 2_655
C17 H8B 3.2122 no . 2_655
C18 H16B 3.4702 no . 2_645
H1 Cl1 2.96(2) no . 2_656
H1 Cl10 3.24(3) no . 2_656
H3 Cl2 3.4176 no . 1_545
H3 Cl3 3.1179 no . 1_545
H3 Cl7 3.3912 no . 1_545
H3 H14 3.3385 no . 2_645
H3 H17A 3.0171 no . 2_645
H5 Cl6 3.5910 no . .
H5 C8 3.2346 no . 3_666
H5 H5 3.5316 no . 3_666
H5 H8A 2.6849 no . 3_666
H5 H8C 2.9518 no . 3_666
H5 H17C 3.5846 no . 2_645
H7A Cl3 3.3886 no . 1_545
H7A Cl7 3.0564 no . 1_545
H7A Cl8 3.2049 no . 3_766
H7A H14 3.3267 no . 2_645
H7B Cl11 3.4170 no . .
H7B Cl11 3.3424 no . 3_766
H7C Cl8 3.4001 no . 3_766
H7C Cl9 3.1310 no . 3_766
H7C H14 3.4919 no . 2_645
H7C H18A 3.2834 no . 2_645
H8A Cl2 3.5759 no . 1_545
H8A Cl5 3.2383 no . 2_646
H8A C5 3.5137 no . 3_666
H8A H5 2.6849 no . 3_666
H8A H9A 3.3175 no . 3_666
H8B Cl2 3.0312 no . 1_545
H8B Cl2 3.5570 no . 3_666
H8B C17 3.2122 no . 2_645
H8B H17A 2.5536 no . 2_645
H8B H17C 3.0304 no . 2_645
H8C Cl2 3.5881 no . 3_666
H8C Cl6 3.0121 no . 3_666
H8C C5 3.4872 no . 3_666
H8C H5 2.9518 no . 3_666
H8C H17A 3.4674 no . 2_645
H8C H17C 3.1548 no . 2_645
H9A Cl4 3.1730 no . 4_464
H9A Cl5 2.9406 no . 4_464
H9A Cl9 3.2063 no . 4_464
H9A H8A 3.3175 no . 3_666
H9B Cl9 3.0364 no . 4_464
H9B C14 3.5753 no . 2_655
H9B H14 3.3369 no . 2_655
H9B H18C 3.5973 no . 2_655
H9C Cl6 3.2362 no . .
H9C Cl7 3.3486 no . .
H9C H14 3.0746 no . 2_655
H9C H17A 3.5056 no . 2_655
H12 Cl4 2.8919 no . 3_776
H12 Cl10 3.1562 no . 3_766
H12 H18B 3.5430 no . 2_655
H14 Cl7 3.0336 no . 2_645
H14 C3 3.5980 no . 2_655
H14 H3 3.3385 no . 2_655
H14 H7A 3.3267 no . 2_655
H14 H7C 3.4919 no . 2_655
H14 H9B 3.3369 no . 2_645
H14 H9C 3.0746 no . 2_645
H16A Cl7 3.2140 no . .
H16A Cl11 3.0123 no . .
H16A H18C 2.9562 no . 2_655
H16B Cl3 3.4592 no . 3_776
H16B Cl8 3.0397 no . 3_776
H16B C18 3.4702 no . 2_655
H16B H18A 3.5968 no . 2_655
H16B H18B 3.4438 no . 2_655
H16B H18C 2.8542 no . 2_655
H16C Cl11 3.2241 no . .
H16C Cl11 2.8495 no . 3_766
H17A C3 3.1380 no . 2_655
H17A C4 3.1785 no . 2_655
H17A C8 3.1909 no . 2_655
H17A H3 3.0171 no . 2_655
H17A H8B 2.5536 no . 2_655
H17A H8C 3.4674 no . 2_655
H17A H9C 3.5056 no . 2_645
H17B Cl1 3.5099 no . 4_564
H17B Cl2 3.1077 no . 4_564
H17B Cl5 3.4775 no . 3_766
H17B Cl10 3.4088 no . 3_766
H17C Cl1 3.0450 no . 4_564
H17C Cl2 3.5613 no . 4_564
H17C Cl4 3.4465 no . 3_776
H17C C3 3.4883 no . 2_655
H17C C4 3.0494 no . 2_655
H17C C5 3.3806 no . 2_655
H17C C8 3.2594 no . 2_655
H17C H5 3.5846 no . 2_655
H17C H8B 3.0304 no . 2_655
H17C H8C 3.1548 no . 2_655
H18A Cl4 3.0691 no . 4_464
H18A Cl8 3.2763 no . 4_464
H18A Cl9 3.3026 no . 4_464
H18A H7C 3.2834 no . 2_655
H18A H16B 3.5968 no . 2_645
H18B Cl4 3.4987 no . 4_464
H18B C10 3.3697 no . 2_645
H18B C11 3.0777 no . 2_645
H18B C12 3.2078 no . 2_645
H18B H12 3.5430 no . 2_645
H18B H16B 3.4438 no . 2_645
H18C Cl7 3.2624 no . 2_645
H18C Cl8 3.3781 no . 4_464
H18C C11 3.2358 no . 2_645
H18C C16 3.1565 no . 2_645
H18C H9B 3.5973 no . 2_645
H18C H16A 2.9562 no . 2_645
H18C H16B 2.8542 no . 2_645

loop_
_geom_torsion_atom_site_label_1
_geom_torsion_atom_site_label_2
_geom_torsion_atom_site_label_3
_geom_torsion_atom_site_label_4
_geom_torsion
_geom_torsion_publ_flag
_geom_torsion_site_symmetry_1
_geom_torsion_site_symmetry_2
_geom_torsion_site_symmetry_3
_geom_torsion_site_symmetry_4
C2 C1 C6 C5 -4.8(3) no . . . .
C2 C1 C6 C9 171.96(15) no . . . .
C6 C1 C2 C3 2.4(3) no . . . .
C6 C1 C2 C7 -177.40(15) no . . . .
B1 C1 C2 C3 -169.07(16) no . . . .
B1 C1 C2 C7 11.2(3) no . . . .
B1 C1 C6 C5 166.61(16) no . . . .
B1 C1 C6 C9 -16.6(3) no . . . .
C1 C2 C3 C4 0.6(3) no . . . .
C7 C2 C3 C4 -179.67(17) no . . . .
C2 C3 C4 C5 -1.0(3) no . . . .
C2 C3 C4 C8 -179.12(16) no . . . .
C3 C4 C5 C6 -1.6(3) no . . . .
C8 C4 C5 C6 176.49(16) no . . . .
C4 C5 C6 C1 4.5(3) no . . . .
C4 C5 C6 C9 -172.28(15) no . . . .
C11 C10 C15 C14 2.8(3) no . . . .
C11 C10 C15 C18 -177.66(16) no . . . .
C15 C10 C11 C12 -2.9(3) no . . . .
C15 C10 C11 C16 -179.95(15) no . . . .
B1 C10 C11 C12 169.26(17) no . . . .
B1 C10 C11 C16 -7.8(3) no . . . .
B1 C10 C15 C14 -169.63(16) no . . . .
B1 C10 C15 C18 10.0(3) no . . . .
C10 C11 C12 C13 -0.1(3) no . . . .
C16 C11 C12 C13 176.93(16) no . . . .
C11 C12 C13 C14 3.2(3) no . . . .
C11 C12 C13 C17 -173.40(16) no . . . .
C12 C13 C14 C15 -3.4(3) no . . . .
C17 C13 C14 C15 173.21(17) no . . . .
C13 C14 C15 C10 0.4(3) no . . . .
C13 C14 C15 C18 -179.16(16) no . . . .
B2 C19 B3 Cl2 108.91(18) no . . . .
B2 C19 B3 B2 0.00(9) no . . . .
B2 C19 B3 B4 -142.70(14) no . . . .
B2 C19 B3 B7 -39.78(13) no . . . .
B2 C19 B3 B8 -102.48(15) no . . . .
B3 C19 B2 Cl1 -108.80(17) no . . . .
B3 C19 B2 B3 0.00(9) no . . . .
B3 C19 B2 B6 143.18(14) no . . . .
B3 C19 B2 B7 40.12(12) no . . . .
B3 C19 B2 B11 103.34(15) no . . . .
B2 C19 B4 Cl3 145.67(14) no . . . .
B2 C19 B4 B3 36.41(13) no . . . .
B2 C19 B4 B5 -105.93(15) no . . . .
B2 C19 B4 B8 -3.59(19) no . . . .
B2 C19 B4 B9 -66.09(17) no . . . .
B4 C19 B2 Cl1 -145.29(15) no . . . .
B4 C19 B2 B3 -36.49(13) no . . . .
B4 C19 B2 B6 106.69(15) no . . . .
B4 C19 B2 B7 3.63(19) no . . . .
B4 C19 B2 B11 66.85(17) no . . . .
B2 C19 B5 Cl4 -144.15(15) no . . . .
B2 C19 B5 B4 106.58(15) no . . . .
B2 C19 B5 B6 -36.78(13) no . . . .
B2 C19 B5 B9 66.51(17) no . . . .
B2 C19 B5 B10 3.34(19) no . . . .
B5 C19 B2 Cl1 144.84(15) no . . . .
B5 C19 B2 B3 -106.36(15) no . . . .
B5 C19 B2 B6 36.82(13) no . . . .
B5 C19 B2 B7 -66.23(17) no . . . .
B5 C19 B2 B11 -3.01(19) no . . . .
B2 C19 B6 Cl5 -107.76(18) no . . . .
B2 C19 B6 B2 0.00(9) no . . . .
B2 C19 B6 B5 142.16(14) no . . . .
B2 C19 B6 B10 102.47(14) no . . . .
B2 C19 B6 B11 39.74(13) no . . . .
B6 C19 B2 Cl1 108.02(17) no . . . .
B6 C19 B2 B3 -143.18(15) no . . . .
B6 C19 B2 B6 0.00(9) no . . . .
B6 C19 B2 B7 -103.05(15) no . . . .
B6 C19 B2 B11 -39.83(12) no . . . .
B3 C19 B4 Cl3 109.27(17) no . . . .
B3 C19 B4 B3 0.00(8) no . . . .
B3 C19 B4 B5 -142.34(13) no . . . .
B3 C19 B4 B8 -40.00(12) no . . . .
B3 C19 B4 B9 -102.49(14) no . . . .
B4 C19 B3 Cl2 -108.38(18) no . . . .
B4 C19 B3 B2 142.70(14) no . . . .
B4 C19 B3 B4 0.00(9) no . . . .
B4 C19 B3 B7 102.92(15) no . . . .
B4 C19 B3 B8 40.22(12) no . . . .
B3 C19 B5 Cl4 146.06(15) no . . . .
B3 C19 B5 B4 36.79(13) no . . . .
B3 C19 B5 B6 -106.57(15) no . . . .
B3 C19 B5 B9 -3.29(19) no . . . .
B3 C19 B5 B10 -66.45(17) no . . . .
B5 C19 B3 Cl2 -145.09(15) no . . . .
B5 C19 B3 B2 106.00(15) no . . . .
B5 C19 B3 B4 -36.70(13) no . . . .
B5 C19 B3 B7 66.22(18) no . . . .
B5 C19 B3 B8 3.52(19) no . . . .
B3 C19 B6 Cl5 -143.72(15) no . . . .
B3 C19 B6 B2 -35.96(14) no . . . .
B3 C19 B6 B5 106.20(16) no . . . .
B3 C19 B6 B10 66.51(18) no . . . .
B3 C19 B6 B11 3.8(2) no . . . .
B6 C19 B3 Cl2 144.87(16) no . . . .
B6 C19 B3 B2 35.95(14) no . . . .
B6 C19 B3 B4 -106.75(16) no . . . .
B6 C19 B3 B7 -3.8(2) no . . . .
B6 C19 B3 B8 -66.53(18) no . . . .
B4 C19 B5 Cl4 109.27(17) no . . . .
B4 C19 B5 B4 0.00(8) no . . . .
B4 C19 B5 B6 -143.35(13) no . . . .
B4 C19 B5 B9 -40.07(12) no . . . .
B4 C19 B5 B10 -103.23(14) no . . . .
B5 C19 B4 Cl3 -108.40(16) no . . . .
B5 C19 B4 B3 142.34(13) no . . . .
B5 C19 B4 B5 0.00(8) no . . . .
B5 C19 B4 B8 102.34(14) no . . . .
B5 C19 B4 B9 39.84(12) no . . . .
B4 C19 B6 Cl5 145.94(14) no . . . .
B4 C19 B6 B2 -106.30(15) no . . . .
B4 C19 B6 B5 35.86(12) no . . . .
B4 C19 B6 B10 -3.83(18) no . . . .
B4 C19 B6 B11 -66.56(17) no . . . .
B6 C19 B4 Cl3 -144.29(14) no . . . .
B6 C19 B4 B3 106.44(14) no . . . .
B6 C19 B4 B5 -35.89(12) no . . . .
B6 C19 B4 B8 66.45(16) no . . . .
B6 C19 B4 B9 3.95(18) no . . . .
B5 C19 B6 Cl5 110.08(17) no . . . .
B5 C19 B6 B2 -142.16(14) no . . . .
B5 C19 B6 B5 0.00(8) no . . . .
B5 C19 B6 B10 -39.70(12) no . . . .
B5 C19 B6 B11 -102.43(15) no . . . .
B6 C19 B5 Cl4 -107.38(17) no . . . .
B6 C19 B5 B4 143.35(13) no . . . .
B6 C19 B5 B6 0.00(8) no . . . .
B6 C19 B5 B9 103.28(14) no . . . .
B6 C19 B5 B10 40.12(12) no . . . .
Cl1 B2 B3 Cl2 0.7(3) no . . . .
Cl1 B2 B3 C19 111.56(15) no . . . .
Cl1 B2 B3 B4 144.44(13) no . . . .
Cl1 B2 B3 B7 -114.37(15) no . . . .
Cl1 B2 B3 B8 -152.34(12) no . . . .
Cl1 B2 B6 Cl5 -1.1(3) no . . . .
Cl1 B2 B6 C19 -111.84(16) no . . . .
Cl1 B2 B6 B5 -145.08(13) no . . . .
Cl1 B2 B6 B10 152.16(12) no . . . .
Cl1 B2 B6 B11 113.80(15) no . . . .
Cl1 B2 B7 Cl6 -2.3(3) no . . . .
Cl1 B2 B7 B3 108.66(16) no . . . .
Cl1 B2 B7 B8 146.10(13) no . . . .
Cl1 B2 B7 B11 -112.75(16) no . . . .
Cl1 B2 B7 B12 -150.54(13) no . . . .
Cl1 B2 B11 Cl10 2.6(3) no . . . .
Cl1 B2 B11 B6 -108.01(15) no . . . .
Cl1 B2 B11 B7 113.71(15) no . . . .
Cl1 B2 B11 B10 -145.95(13) no . . . .
Cl1 B2 B11 B12 151.16(12) no . . . .
C19 B2 B3 Cl2 -110.85(17) no . . . .
C19 B2 B3 C19 0.00(8) no . . . .
C19 B2 B3 B4 32.88(13) no . . . .
C19 B2 B3 B7 134.07(14) no . . . .
C19 B2 B3 B8 96.10(14) no . . . .
C19 B2 B6 Cl5 110.72(17) no . . . .
C19 B2 B6 C19 0.00(9) no . . . .
C19 B2 B6 B5 -33.23(13) no . . . .
C19 B2 B6 B10 -95.99(15) no . . . .
C19 B2 B6 B11 -134.35(14) no . . . .
C19 B2 B7 Cl6 -150.44(14) no . . . .
C19 B2 B7 B3 -39.51(11) no . . . .
C19 B2 B7 B8 -2.07(17) no . . . .
C19 B2 B7 B11 99.09(13) no . . . .
C19 B2 B7 B12 61.30(16) no . . . .
C19 B2 B11 Cl10 149.95(14) no . . . .
C19 B2 B11 B6 39.32(11) no . . . .
C19 B2 B11 B7 -98.96(14) no . . . .
C19 B2 B11 B10 1.38(17) no . . . .
C19 B2 B11 B12 -61.52(16) no . . . .
B3 B2 B6 Cl5 143.47(15) no . . . .
B3 B2 B6 C19 32.75(12) no . . . .
B3 B2 B6 B5 -0.49(19) no . . . .
B3 B2 B6 B10 -63.25(17) no . . . .
B3 B2 B6 B11 -101.61(15) no . . . .
B6 B2 B3 Cl2 -143.61(15) no . . . .
B6 B2 B3 C19 -32.76(12) no . . . .
B6 B2 B3 B4 0.12(19) no . . . .
B6 B2 B3 B7 101.31(15) no . . . .
B6 B2 B3 B8 63.34(17) no . . . .
B3 B2 B7 Cl6 -110.93(17) no . . . .
B3 B2 B7 B3 0.00(8) no . . . .
B3 B2 B7 B8 37.44(12) no . . . .
B3 B2 B7 B11 138.59(14) no . . . .
B3 B2 B7 B12 100.80(14) no . . . .
B7 B2 B3 Cl2 115.08(17) no . . . .
B7 B2 B3 C19 -134.07(14) no . . . .
B7 B2 B3 B4 -101.18(15) no . . . .
B7 B2 B3 B7 0.00(9) no . . . .
B7 B2 B3 B8 -37.97(12) no . . . .
B3 B2 B11 Cl10 -148.39(14) no . . . .
B3 B2 B11 B6 100.98(14) no . . . .
B3 B2 B11 B7 -37.30(11) no . . . .
B3 B2 B11 B10 63.04(16) no . . . .
B3 B2 B11 B12 0.14(17) no . . . .
B11 B2 B3 Cl2 152.72(14) no . . . .
B11 B2 B3 C19 -96.43(14) no . . . .
B11 B2 B3 B4 -63.55(17) no . . . .
B11 B2 B3 B7 37.64(11) no . . . .
B11 B2 B3 B8 -0.33(17) no . . . .
B6 B2 B7 Cl6 147.90(14) no . . . .
B6 B2 B7 B3 -101.16(14) no . . . .
B6 B2 B7 B8 -63.72(17) no . . . .
B6 B2 B7 B11 37.43(12) no . . . .
B6 B2 B7 B12 -0.36(18) no . . . .
B7 B2 B6 Cl5 -152.76(14) no . . . .
B7 B2 B6 C19 96.52(14) no . . . .
B7 B2 B6 B5 63.28(17) no . . . .
B7 B2 B6 B10 0.52(18) no . . . .
B7 B2 B6 B11 -37.84(12) no . . . .
B6 B2 B11 Cl10 110.63(17) no . . . .
B6 B2 B11 B6 0.00(9) no . . . .
B6 B2 B11 B7 -138.28(14) no . . . .
B6 B2 B11 B10 -37.94(12) no . . . .
B6 B2 B11 B12 -100.83(14) no . . . .
B11 B2 B6 Cl5 -114.92(17) no . . . .
B11 B2 B6 C19 134.35(15) no . . . .
B11 B2 B6 B5 101.12(15) no . . . .
B11 B2 B6 B10 38.36(13) no . . . .
B11 B2 B6 B11 -0.00(9) no . . . .
B7 B2 B11 Cl10 -111.09(16) no . . . .
B7 B2 B11 B6 138.28(14) no . . . .
B7 B2 B11 B7 0.00(8) no . . . .
B7 B2 B11 B10 100.34(15) no . . . .
B7 B2 B11 B12 37.45(12) no . . . .
B11 B2 B7 Cl6 110.47(17) no . . . .
B11 B2 B7 B3 -138.59(14) no . . . .
B11 B2 B7 B8 -101.15(15) no . . . .
B11 B2 B7 B11 0.00(8) no . . . .
B11 B2 B7 B12 -37.79(12) no . . . .
Cl2 B3 B4 Cl3 1.3(3) no . . . .
Cl2 B3 B4 C19 111.07(16) no . . . .
Cl2 B3 B4 B5 144.22(13) no . . . .
Cl2 B3 B4 B8 -115.28(15) no . . . .
Cl2 B3 B4 B9 -152.80(13) no . . . .
Cl2 B3 B7 Cl6 2.1(3) no . . . .
Cl2 B3 B7 B2 -108.22(17) no . . . .
Cl2 B3 B7 B8 114.02(17) no . . . .
Cl2 B3 B7 B11 -145.20(14) no . . . .
Cl2 B3 B7 B12 151.32(14) no . . . .
Cl2 B3 B8 Cl7 -3.2(3) no . . . .
Cl2 B3 B8 B4 107.78(16) no . . . .
Cl2 B3 B8 B7 -114.07(16) no . . . .
Cl2 B3 B8 B9 145.11(13) no . . . .
Cl2 B3 B8 B12 -151.25(13) no . . . .
C19 B3 B4 Cl3 -109.81(18) no . . . .
C19 B3 B4 C19 0.00(8) no . . . .
C19 B3 B4 B5 33.15(12) no . . . .
C19 B3 B4 B8 133.65(13) no . . . .
C19 B3 B4 B9 96.13(14) no . . . .
C19 B3 B7 Cl6 149.48(15) no . . . .
C19 B3 B7 B2 39.21(12) no . . . .
C19 B3 B7 B8 -98.55(14) no . . . .
C19 B3 B7 B11 2.23(19) no . . . .
C19 B3 B7 B12 -61.25(17) no . . . .
C19 B3 B8 Cl7 -150.53(14) no . . . .
C19 B3 B8 B4 -39.57(11) no . . . .
C19 B3 B8 B7 98.58(13) no . . . .
C19 B3 B8 B9 -2.24(18) no . . . .
C19 B3 B8 B12 61.40(16) no . . . .
B2 B3 B4 Cl3 -142.66(15) no . . . .
B2 B3 B4 C19 -32.86(12) no . . . .
B2 B3 B4 B5 0.29(19) no . . . .
B2 B3 B4 B8 100.79(14) no . . . .
B2 B3 B4 B9 63.28(18) no . . . .
B2 B3 B7 Cl6 110.27(19) no . . . .
B2 B3 B7 B2 0.00(9) no . . . .
B2 B3 B7 B8 -137.76(13) no . . . .
B2 B3 B7 B11 -36.98(13) no . . . .
B2 B3 B7 B12 -100.46(14) no . . . .
B2 B3 B8 Cl7 148.45(14) no . . . .
B2 B3 B8 B4 -100.59(13) no . . . .
B2 B3 B8 B7 37.56(11) no . . . .
B2 B3 B8 B9 -63.25(17) no . . . .
B2 B3 B8 B12 0.38(17) no . . . .
B4 B3 B7 Cl6 -149.38(15) no . . . .
B4 B3 B7 B2 100.34(13) no . . . .
B4 B3 B7 B8 -37.42(12) no . . . .
B4 B3 B7 B11 63.37(18) no . . . .
B4 B3 B7 B12 -0.12(18) no . . . .
B7 B3 B4 Cl3 154.27(14) no . . . .
B7 B3 B4 C19 -95.92(14) no . . . .
B7 B3 B4 B5 -62.77(17) no . . . .
B7 B3 B4 B8 37.73(12) no . . . .
B7 B3 B4 B9 0.21(18) no . . . .
B4 B3 B8 Cl7 -110.96(17) no . . . .
B4 B3 B8 B4 0.00(8) no . . . .
B4 B3 B8 B7 138.15(12) no . . . .
B4 B3 B8 B9 37.33(12) no . . . .
B4 B3 B8 B12 100.97(14) no . . . .
B8 B3 B4 Cl3 116.55(17) no . . . .
B8 B3 B4 C19 -133.65(13) no . . . .
B8 B3 B4 B5 -100.50(15) no . . . .
B8 B3 B4 B8 0.00(8) no . . . .
B8 B3 B4 B9 -37.52(12) no . . . .
B7 B3 B8 Cl7 110.89(17) no . . . .
B7 B3 B8 B4 -138.15(12) no . . . .
B7 B3 B8 B7 0.00(8) no . . . .
B7 B3 B8 B9 -100.82(14) no . . . .
B7 B3 B8 B12 -37.18(12) no . . . .
B8 B3 B7 Cl6 -111.97(17) no . . . .
B8 B3 B7 B2 137.76(12) no . . . .
B8 B3 B7 B8 0.00(8) no . . . .
B8 B3 B7 B11 100.78(15) no . . . .
B8 B3 B7 B12 37.30(12) no . . . .
Cl3 B4 B5 Cl4 -1.4(3) no . . . .
Cl3 B4 B5 C19 110.11(17) no . . . .
Cl3 B4 B5 B6 142.66(14) no . . . .
Cl3 B4 B5 B9 -115.89(17) no . . . .
Cl3 B4 B5 B10 -153.56(13) no . . . .
Cl3 B4 B8 Cl7 2.8(3) no . . . .
Cl3 B4 B8 B3 -107.63(18) no . . . .
Cl3 B4 B8 B7 -145.11(15) no . . . .
Cl3 B4 B8 B9 114.16(19) no . . . .
Cl3 B4 B8 B12 151.62(14) no . . . .
Cl3 B4 B9 Cl8 -4.0(3) no . . . .
Cl3 B4 B9 B5 107.12(15) no . . . .
Cl3 B4 B9 B8 -115.40(16) no . . . .
Cl3 B4 B9 B10 144.07(13) no . . . .
Cl3 B4 B9 B12 -152.75(13) no . . . .
C19 B4 B5 Cl4 -111.49(18) no . . . .
C19 B4 B5 C19 0.00(8) no . . . .
C19 B4 B5 B6 32.55(12) no . . . .
C19 B4 B5 B9 134.00(13) no . . . .
C19 B4 B5 B10 96.33(15) no . . . .
C19 B4 B8 Cl7 149.92(15) no . . . .
C19 B4 B8 B3 39.50(11) no . . . .
C19 B4 B8 B7 2.02(17) no . . . .
C19 B4 B8 B9 -98.71(13) no . . . .
C19 B4 B8 B12 -61.25(17) no . . . .
C19 B4 B9 Cl8 -150.41(13) no . . . .
C19 B4 B9 B5 -39.28(11) no . . . .
C19 B4 B9 B8 98.20(13) no . . . .
C19 B4 B9 B10 -2.34(17) no . . . .
C19 B4 B9 B12 60.85(16) no . . . .
B3 B4 B5 Cl4 -144.64(15) no . . . .
B3 B4 B5 C19 -33.15(12) no . . . .
B3 B4 B5 B6 -0.60(19) no . . . .
B3 B4 B5 B9 100.85(14) no . . . .
B3 B4 B5 B10 63.17(18) no . . . .
B3 B4 B8 Cl7 110.42(18) no . . . .
B3 B4 B8 B3 0.00(8) no . . . .
B3 B4 B8 B7 -37.48(12) no . . . .
B3 B4 B8 B9 -138.21(13) no . . . .
B3 B4 B8 B12 -100.75(15) no . . . .
B3 B4 B9 Cl8 148.53(14) no . . . .
B3 B4 B9 B5 -100.35(14) no . . . .
B3 B4 B9 B8 37.13(12) no . . . .
B3 B4 B9 B10 -63.41(16) no . . . .
B3 B4 B9 B12 -0.22(18) no . . . .
B5 B4 B8 Cl7 -149.11(15) no . . . .
B5 B4 B8 B3 100.47(15) no . . . .
B5 B4 B8 B7 62.99(18) no . . . .
B5 B4 B8 B9 -37.74(13) no . . . .
B5 B4 B8 B12 -0.3(2) no . . . .
B8 B4 B5 Cl4 152.58(16) no . . . .
B8 B4 B5 C19 -95.93(15) no . . . .
B8 B4 B5 B6 -63.38(19) no . . . .
B8 B4 B5 B9 38.07(13) no . . . .
B8 B4 B5 B10 0.4(2) no . . . .
B5 B4 B9 Cl8 -111.12(16) no . . . .
B5 B4 B9 B5 0.00(8) no . . . .
B5 B4 B9 B8 137.48(14) no . . . .
B5 B4 B9 B10 36.94(12) no . . . .
B5 B4 B9 B12 100.13(15) no . . . .
B9 B4 B5 Cl4 114.51(18) no . . . .
B9 B4 B5 C19 -134.00(14) no . . . .
B9 B4 B5 B6 -101.45(15) no . . . .
B9 B4 B5 B9 0.00(9) no . . . .
B9 B4 B5 B10 -37.68(13) no . . . .
B8 B4 B9 Cl8 111.40(17) no . . . .
B8 B4 B9 B5 -137.48(14) no . . . .
B8 B4 B9 B8 -0.00(9) no . . . .
B8 B4 B9 B10 -100.54(15) no . . . .
B8 B4 B9 B12 -37.35(12) no . . . .
B9 B4 B8 Cl7 -111.37(19) no . . . .
B9 B4 B8 B3 138.21(14) no . . . .
B9 B4 B8 B7 100.73(15) no . . . .
B9 B4 B8 B9 0.00(9) no . . . .
B9 B4 B8 B12 37.46(13) no . . . .
Cl4 B5 B6 Cl5 2.2(3) no . . . .
Cl4 B5 B6 C19 112.11(16) no . . . .
Cl4 B5 B6 B2 145.34(13) no . . . .
Cl4 B5 B6 B10 -113.84(15) no . . . .
Cl4 B5 B6 B11 -151.46(12) no . . . .
Cl4 B5 B9 Cl8 1.4(3) no . . . .
Cl4 B5 B9 B4 -109.03(16) no . . . .
Cl4 B5 B9 B8 -146.90(13) no . . . .
Cl4 B5 B9 B10 112.47(16) no . . . .
Cl4 B5 B9 B12 149.89(13) no . . . .
Cl4 B5 B10 Cl9 -4.2(3) no . . . .
Cl4 B5 B10 B6 107.60(16) no . . . .
Cl4 B5 B10 B9 -114.10(17) no . . . .
Cl4 B5 B10 B11 144.83(14) no . . . .
Cl4 B5 B10 B12 -151.74(13) no . . . .
C19 B5 B6 Cl5 -109.92(17) no . . . .
C19 B5 B6 C19 0.00(8) no . . . .
C19 B5 B6 B2 33.23(12) no . . . .
C19 B5 B6 B10 134.05(13) no . . . .
C19 B5 B6 B11 96.44(13) no . . . .
C19 B5 B9 Cl8 149.91(14) no . . . .
C19 B5 B9 B4 39.49(11) no . . . .
C19 B5 B9 B8 1.62(18) no . . . .
C19 B5 B9 B10 -99.01(13) no . . . .
C19 B5 B9 B12 -61.60(16) no . . . .
C19 B5 B10 Cl9 -151.31(15) no . . . .
C19 B5 B10 B6 -39.47(11) no . . . .
C19 B5 B10 B9 98.83(13) no . . . .
C19 B5 B10 B11 -2.23(17) no . . . .
C19 B5 B10 B12 61.19(17) no . . . .
B4 B5 B6 Cl5 -142.48(15) no . . . .
B4 B5 B6 C19 -32.56(12) no . . . .
B4 B5 B6 B2 0.67(19) no . . . .
B4 B5 B6 B10 101.49(15) no . . . .
B4 B5 B6 B11 63.88(17) no . . . .
B4 B5 B9 Cl8 110.41(17) no . . . .
B4 B5 B9 B4 0.00(8) no . . . .
B4 B5 B9 B8 -37.87(12) no . . . .
B4 B5 B9 B10 -138.50(13) no . . . .
B4 B5 B9 B12 -101.09(14) no . . . .
B4 B5 B10 Cl9 147.14(15) no . . . .
B4 B5 B10 B6 -101.01(15) no . . . .
B4 B5 B10 B9 37.28(13) no . . . .
B4 B5 B10 B11 -63.78(18) no . . . .
B4 B5 B10 B12 -0.4(2) no . . . .
B6 B5 B9 Cl8 -148.60(14) no . . . .
B6 B5 B9 B4 100.99(13) no . . . .
B6 B5 B9 B8 63.12(17) no . . . .
B6 B5 B9 B10 -37.51(11) no . . . .
B6 B5 B9 B12 -0.10(17) no . . . .
B9 B5 B6 Cl5 153.89(14) no . . . .
B9 B5 B6 C19 -96.20(13) no . . . .
B9 B5 B6 B2 -62.96(17) no . . . .
B9 B5 B6 B10 37.85(11) no . . . .
B9 B5 B6 B11 0.24(17) no . . . .
B6 B5 B10 Cl9 -111.84(17) no . . . .
B6 B5 B10 B6 0.00(7) no . . . .
B6 B5 B10 B9 138.30(12) no . . . .
B6 B5 B10 B11 37.23(12) no . . . .
B6 B5 B10 B12 100.66(14) no . . . .
B10 B5 B6 Cl5 116.03(17) no . . . .
B10 B5 B6 C19 -134.05(12) no . . . .
B10 B5 B6 B2 -100.82(14) no . . . .
B10 B5 B6 B10 0.00(7) no . . . .
B10 B5 B6 B11 -37.61(11) no . . . .
B9 B5 B10 Cl9 109.86(18) no . . . .
B9 B5 B10 B6 -138.30(12) no . . . .
B9 B5 B10 B9 -0.00(8) no . . . .
B9 B5 B10 B11 -101.06(14) no . . . .
B9 B5 B10 B12 -37.64(12) no . . . .
B10 B5 B9 Cl8 -111.09(17) no . . . .
B10 B5 B9 B4 138.50(13) no . . . .
B10 B5 B9 B8 100.63(14) no . . . .
B10 B5 B9 B10 -0.00(8) no . . . .
B10 B5 B9 B12 37.41(12) no . . . .
Cl5 B6 B10 Cl9 1.4(3) no . . . .
Cl5 B6 B10 B5 -108.73(16) no . . . .
Cl5 B6 B10 B9 -145.87(13) no . . . .
Cl5 B6 B10 B11 113.06(16) no . . . .
Cl5 B6 B10 B12 150.64(13) no . . . .
Cl5 B6 B11 Cl10 -2.8(3) no . . . .
Cl5 B6 B11 B2 107.18(16) no . . . .
Cl5 B6 B11 B7 144.15(13) no . . . .
Cl5 B6 B11 B10 -115.54(16) no . . . .
Cl5 B6 B11 B12 -152.97(13) no . . . .
C19 B6 B10 Cl9 149.32(14) no . . . .
C19 B6 B10 B5 39.19(10) no . . . .
C19 B6 B10 B9 2.05(16) no . . . .
C19 B6 B10 B11 -99.02(12) no . . . .
C19 B6 B10 B12 -61.44(16) no . . . .
C19 B6 B11 Cl10 -149.06(15) no . . . .
C19 B6 B11 B2 -39.04(12) no . . . .
C19 B6 B11 B7 -2.06(19) no . . . .
C19 B6 B11 B10 98.24(14) no . . . .
C19 B6 B11 B12 60.81(17) no . . . .
B2 B6 B10 Cl9 -149.72(14) no . . . .
B2 B6 B10 B5 100.15(14) no . . . .
B2 B6 B10 B9 63.01(16) no . . . .
B2 B6 B10 B11 -38.06(12) no . . . .
B2 B6 B10 B12 -0.48(18) no . . . .
B2 B6 B11 Cl10 -110.02(19) no . . . .
B2 B6 B11 B2 -0.00(9) no . . . .
B2 B6 B11 B7 36.98(13) no . . . .
B2 B6 B11 B10 137.28(14) no . . . .
B2 B6 B11 B12 99.85(14) no . . . .
B5 B6 B10 Cl9 110.14(16) no . . . .
B5 B6 B10 B5 0.00(7) no . . . .
B5 B6 B10 B9 -37.14(11) no . . . .
B5 B6 B10 B11 -138.21(12) no . . . .
B5 B6 B10 B12 -100.63(14) no . . . .
B5 B6 B11 Cl10 149.85(15) no . . . .
B5 B6 B11 B2 -100.13(13) no . . . .
B5 B6 B11 B7 -63.16(17) no . . . .
B5 B6 B11 B10 37.15(11) no . . . .
B5 B6 B11 B12 -0.28(17) no . . . .
B10 B6 B11 Cl10 112.70(17) no . . . .
B10 B6 B11 B2 -137.28(13) no . . . .
B10 B6 B11 B7 -100.30(15) no . . . .
B10 B6 B11 B10 0.00(8) no . . . .
B10 B6 B11 B12 -37.43(12) no . . . .
B11 B6 B10 Cl9 -111.66(17) no . . . .
B11 B6 B10 B5 138.21(12) no . . . .
B11 B6 B10 B9 101.07(13) no . . . .
B11 B6 B10 B11 0.00(8) no . . . .
B11 B6 B10 B12 37.58(12) no . . . .
Cl6 B7 B8 Cl7 -0.1(3) no . . . .
Cl6 B7 B8 B3 109.96(16) no . . . .
Cl6 B7 B8 B4 147.76(13) no . . . .
Cl6 B7 B8 B9 -148.94(13) no . . . .
Cl6 B7 B8 B12 -111.79(17) no . . . .
Cl6 B7 B11 Cl10 -0.7(3) no . . . .
Cl6 B7 B11 B2 -110.11(17) no . . . .
Cl6 B7 B11 B6 -147.43(14) no . . . .
Cl6 B7 B11 B10 149.51(14) no . . . .
Cl6 B7 B11 B12 112.29(17) no . . . .
Cl6 B7 B12 Cl11 0.2(3) no . . . .
Cl6 B7 B12 B8 111.74(15) no . . . .
Cl6 B7 B12 B9 148.77(13) no . . . .
Cl6 B7 B12 B10 -147.56(13) no . . . .
Cl6 B7 B12 B11 -109.97(15) no . . . .
B2 B7 B8 Cl7 -147.81(15) no . . . .
B2 B7 B8 B3 -37.78(12) no . . . .
B2 B7 B8 B4 0.02(18) no . . . .
B2 B7 B8 B9 63.31(18) no . . . .
B2 B7 B8 B12 100.47(14) no . . . .
B2 B7 B11 Cl10 109.42(19) no . . . .
B2 B7 B11 B2 0.00(9) no . . . .
B2 B7 B11 B6 -37.32(13) no . . . .
B2 B7 B11 B10 -100.38(15) no . . . .
B2 B7 B11 B12 -137.60(14) no . . . .
B2 B7 B12 Cl11 147.80(14) no . . . .
B2 B7 B12 B8 -100.64(14) no . . . .
B2 B7 B12 B9 -63.61(17) no . . . .
B2 B7 B12 B10 0.05(18) no . . . .
B2 B7 B12 B11 37.65(12) no . . . .
B3 B7 B8 Cl7 -110.04(17) no . . . .
B3 B7 B8 B3 0.00(7) no . . . .
B3 B7 B8 B4 37.80(12) no . . . .
B3 B7 B8 B9 101.09(14) no . . . .
B3 B7 B8 B12 138.25(12) no . . . .
B3 B7 B11 Cl10 146.63(16) no . . . .
B3 B7 B11 B2 37.21(13) no . . . .
B3 B7 B11 B6 -0.1(2) no . . . .
B3 B7 B11 B10 -63.17(19) no . . . .
B3 B7 B11 B12 -100.38(15) no . . . .
B3 B7 B12 Cl11 -148.60(14) no . . . .
B3 B7 B12 B8 -37.05(12) no . . . .
B3 B7 B12 B9 -0.02(18) no . . . .
B3 B7 B12 B10 63.65(17) no . . . .
B3 B7 B12 B11 101.24(14) no . . . .
B8 B7 B11 Cl10 -150.36(16) no . . . .
B8 B7 B11 B2 100.23(15) no . . . .
B8 B7 B11 B6 62.91(19) no . . . .
B8 B7 B11 B10 -0.16(19) no . . . .
B8 B7 B11 B12 -37.37(13) no . . . .
B11 B7 B8 Cl7 149.07(15) no . . . .
B11 B7 B8 B3 -100.89(14) no . . . .
B11 B7 B8 B4 -63.10(18) no . . . .
B11 B7 B8 B9 0.2(2) no . . . .
B11 B7 B8 B12 37.36(12) no . . . .
B8 B7 B12 Cl11 -111.55(17) no . . . .
B8 B7 B12 B8 -0.00(8) no . . . .
B8 B7 B12 B9 37.03(12) no . . . .
B8 B7 B12 B10 100.70(14) no . . . .
B8 B7 B12 B11 138.29(13) no . . . .
B12 B7 B8 Cl7 111.72(18) no . . . .
B12 B7 B8 B3 -138.25(13) no . . . .
B12 B7 B8 B4 -100.45(14) no . . . .
B12 B7 B8 B9 -37.16(13) no . . . .
B12 B7 B8 B12 0.00(8) no . . . .
B11 B7 B12 Cl11 110.16(17) no . . . .
B11 B7 B12 B8 -138.29(13) no . . . .
B11 B7 B12 B9 -101.26(14) no . . . .
B11 B7 B12 B10 -37.59(12) no . . . .
B11 B7 B12 B11 0.00(8) no . . . .
B12 B7 B11 Cl10 -112.99(19) no . . . .
B12 B7 B11 B2 137.60(13) no . . . .
B12 B7 B11 B6 100.28(15) no . . . .
B12 B7 B11 B10 37.21(13) no . . . .
B12 B7 B11 B12 0.00(8) no . . . .
Cl7 B8 B9 Cl8 0.2(3) no . . . .
Cl7 B8 B9 B4 110.16(16) no . . . .
Cl7 B8 B9 B5 148.28(13) no . . . .
Cl7 B8 B9 B10 -148.83(13) no . . . .
Cl7 B8 B9 B12 -111.68(16) no . . . .
Cl7 B8 B12 Cl11 0.3(3) no . . . .
Cl7 B8 B12 B7 -110.28(16) no . . . .
Cl7 B8 B12 B9 111.14(17) no . . . .
Cl7 B8 B12 B10 148.48(13) no . . . .
Cl7 B8 B12 B11 -147.82(13) no . . . .
B3 B8 B9 Cl8 -147.73(15) no . . . .
B3 B8 B9 B4 -37.72(12) no . . . .
B3 B8 B9 B5 0.40(19) no . . . .
B3 B8 B9 B10 63.29(18) no . . . .
B3 B8 B9 B12 100.43(15) no . . . .
B3 B8 B12 Cl11 147.84(15) no . . . .
B3 B8 B12 B7 37.24(11) no . . . .
B3 B8 B12 B9 -101.34(14) no . . . .
B3 B8 B12 B10 -64.00(17) no . . . .
B3 B8 B12 B11 -0.30(17) no . . . .
B4 B8 B9 Cl8 -110.01(18) no . . . .
B4 B8 B9 B4 0.00(9) no . . . .
B4 B8 B9 B5 38.12(13) no . . . .
B4 B8 B9 B10 101.01(15) no . . . .
B4 B8 B9 B12 138.16(14) no . . . .
B4 B8 B12 Cl11 -148.10(15) no . . . .
B4 B8 B12 B7 101.30(16) no . . . .
B4 B8 B12 B9 -37.28(13) no . . . .
B4 B8 B12 B10 0.1(2) no . . . .
B4 B8 B12 B11 63.76(18) no . . . .
B7 B8 B9 Cl8 148.82(15) no . . . .
B7 B8 B9 B4 -101.17(15) no . . . .
B7 B8 B9 B5 -63.05(18) no . . . .
B7 B8 B9 B10 -0.2(2) no . . . .
B7 B8 B9 B12 36.99(13) no . . . .
B7 B8 B12 Cl11 110.60(17) no . . . .
B7 B8 B12 B7 0.00(8) no . . . .
B7 B8 B12 B9 -138.58(14) no . . . .
B7 B8 B12 B10 -101.24(15) no . . . .
B7 B8 B12 B11 -37.54(12) no . . . .
B9 B8 B12 Cl11 -110.82(19) no . . . .
B9 B8 B12 B7 138.58(14) no . . . .
B9 B8 B12 B9 0.00(9) no . . . .
B9 B8 B12 B10 37.34(13) no . . . .
B9 B8 B12 B11 101.04(15) no . . . .
B12 B8 B9 Cl8 111.84(18) no . . . .
B12 B8 B9 B4 -138.16(15) no . . . .
B12 B8 B9 B5 -100.04(15) no . . . .
B12 B8 B9 B10 -37.15(13) no . . . .
B12 B8 B9 B12 -0.00(9) no . . . .
Cl8 B9 B10 Cl9 0.1(3) no . . . .
Cl8 B9 B10 B5 110.42(15) no . . . .
Cl8 B9 B10 B6 147.92(13) no . . . .
Cl8 B9 B10 B11 -148.92(13) no . . . .
Cl8 B9 B10 B12 -111.76(16) no . . . .
Cl8 B9 B12 Cl11 0.4(3) no . . . .
Cl8 B9 B12 B7 -148.05(12) no . . . .
Cl8 B9 B12 B8 -110.90(15) no . . . .
Cl8 B9 B12 B10 110.80(14) no . . . .
Cl8 B9 B12 B11 148.04(12) no . . . .
B4 B9 B10 Cl9 -147.61(14) no . . . .
B4 B9 B10 B5 -37.32(11) no . . . .
B4 B9 B10 B6 0.18(17) no . . . .
B4 B9 B10 B11 63.34(17) no . . . .
B4 B9 B10 B12 100.50(13) no . . . .
B4 B9 B12 Cl11 148.63(14) no . . . .
B4 B9 B12 B7 0.15(18) no . . . .
B4 B9 B12 B8 37.30(12) no . . . .
B4 B9 B12 B10 -101.00(14) no . . . .
B4 B9 B12 B11 -63.76(16) no . . . .
B5 B9 B10 Cl9 -110.29(16) no . . . .
B5 B9 B10 B5 0.00(8) no . . . .
B5 B9 B10 B6 37.50(12) no . . . .
B5 B9 B10 B11 100.66(15) no . . . .
B5 B9 B10 B12 137.82(13) no . . . .
B5 B9 B12 Cl11 -147.68(14) no . . . .
B5 B9 B12 B7 63.84(16) no . . . .
B5 B9 B12 B8 100.99(14) no . . . .
B5 B9 B12 B10 -37.31(11) no . . . .
B5 B9 B12 B11 -0.07(18) no . . . .
B8 B9 B10 Cl9 149.12(15) no . . . .
B8 B9 B10 B5 -100.59(15) no . . . .
B8 B9 B10 B6 -63.09(17) no . . . .
B8 B9 B10 B11 0.07(19) no . . . .
B8 B9 B10 B12 37.23(12) no . . . .
B8 B9 B12 Cl11 111.33(17) no . . . .
B8 B9 B12 B7 -37.15(13) no . . . .
B8 B9 B12 B8 0.00(9) no . . . .
B8 B9 B12 B10 -138.30(15) no . . . .
B8 B9 B12 B11 -101.06(15) no . . . .
B10 B9 B12 Cl11 -110.37(17) no . . . .
B10 B9 B12 B7 101.15(15) no . . . .
B10 B9 B12 B8 138.30(15) no . . . .
B10 B9 B12 B10 0.00(9) no . . . .
B10 B9 B12 B11 37.24(12) no . . . .
B12 B9 B10 Cl9 111.89(18) no . . . .
B12 B9 B10 B5 -137.82(14) no . . . .
B12 B9 B10 B6 -100.32(14) no . . . .
B12 B9 B10 B11 -37.17(13) no . . . .
B12 B9 B10 B12 0.00(9) no . . . .
Cl9 B10 B11 Cl10 1.4(3) no . . . .
Cl9 B10 B11 B2 149.05(13) no . . . .
Cl9 B10 B11 B6 110.93(16) no . . . .
Cl9 B10 B11 B7 -148.33(13) no . . . .
Cl9 B10 B11 B12 -111.20(16) no . . . .
Cl9 B10 B12 Cl11 1.6(3) no . . . .
Cl9 B10 B12 B7 149.47(13) no . . . .
Cl9 B10 B12 B8 -146.87(13) no . . . .
Cl9 B10 B12 B9 -109.64(16) no . . . .
Cl9 B10 B12 B11 111.81(16) no . . . .
B5 B10 B11 Cl10 -147.12(15) no . . . .
B5 B10 B11 B2 0.54(18) no . . . .
B5 B10 B11 B6 -37.58(12) no . . . .
B5 B10 B11 B7 63.16(17) no . . . .
B5 B10 B11 B12 100.29(14) no . . . .
B5 B10 B12 Cl11 148.67(15) no . . . .
B5 B10 B12 B7 -63.47(18) no . . . .
B5 B10 B12 B8 0.2(2) no . . . .
B5 B10 B12 B9 37.41(13) no . . . .
B5 B10 B12 B11 -101.14(15) no . . . .
B6 B10 B11 Cl10 -109.55(18) no . . . .
B6 B10 B11 B2 38.12(12) no . . . .
B6 B10 B11 B6 0.00(8) no . . . .
B6 B10 B11 B7 100.73(14) no . . . .
B6 B10 B11 B12 137.87(13) no . . . .
B6 B10 B12 Cl11 -147.59(15) no . . . .
B6 B10 B12 B7 0.27(18) no . . . .
B6 B10 B12 B8 63.92(18) no . . . .
B6 B10 B12 B9 101.16(14) no . . . .
B6 B10 B12 B11 -37.40(12) no . . . .
B9 B10 B11 Cl10 149.78(15) no . . . .
B9 B10 B11 B2 -62.56(18) no . . . .
B9 B10 B11 B6 -100.67(14) no . . . .
B9 B10 B11 B7 0.06(19) no . . . .
B9 B10 B11 B12 37.19(12) no . . . .
B9 B10 B12 Cl11 111.26(18) no . . . .
B9 B10 B12 B7 -100.89(15) no . . . .
B9 B10 B12 B8 -37.23(13) no . . . .
B9 B10 B12 B9 0.00(9) no . . . .
B9 B10 B12 B11 -138.56(14) no . . . .
B11 B10 B12 Cl11 -110.19(17) no . . . .
B11 B10 B12 B7 37.67(12) no . . . .
B11 B10 B12 B8 101.32(16) no . . . .
B11 B10 B12 B9 138.56(14) no . . . .
B11 B10 B12 B11 0.00(8) no . . . .
B12 B10 B11 Cl10 112.58(18) no . . . .
B12 B10 B11 B2 -99.75(14) no . . . .
B12 B10 B11 B6 -137.87(13) no . . . .
B12 B10 B11 B7 -37.14(13) no . . . .
B12 B10 B11 B12 0.00(8) no . . . .
Cl10 B11 B12 Cl11 -1.1(3) no . . . .
Cl10 B11 B12 B7 110.08(15) no . . . .
Cl10 B11 B12 B8 147.53(13) no . . . .
Cl10 B11 B12 B9 -149.01(13) no . . . .
Cl10 B11 B12 B10 -111.80(15) no . . . .
B2 B11 B12 Cl11 -148.50(14) no . . . .
B2 B11 B12 B7 -37.36(11) no . . . .
B2 B11 B12 B8 0.10(17) no . . . .
B2 B11 B12 B9 63.55(16) no . . . .
B2 B11 B12 B10 100.77(13) no . . . .
B6 B11 B12 Cl11 148.17(14) no . . . .
B6 B11 B12 B7 -100.69(14) no . . . .
B6 B11 B12 B8 -63.23(16) no . . . .
B6 B11 B12 B9 0.22(18) no . . . .
B6 B11 B12 B10 37.44(11) no . . . .
B7 B11 B12 Cl11 -111.14(16) no . . . .
B7 B11 B12 B7 0.00(8) no . . . .
B7 B11 B12 B8 37.45(12) no . . . .
B7 B11 B12 B9 100.91(14) no . . . .
B7 B11 B12 B10 138.12(13) no . . . .
B10 B11 B12 Cl11 110.74(17) no . . . .
B10 B11 B12 B7 -138.12(13) no . . . .
B10 B11 B12 B8 -100.67(14) no . . . .
B10 B11 B12 B9 -37.21(12) no . . . .
B10 B11 B12 B10 0.00(8) no . . . .
